data_9010031
loop_
_publ_author_name
'Hawthorne, F. C.'
'Ungaretti, L.'
'Oberti, R.'
'Bottazzi, P.'
'Czamanske, G. K.'

_publ_section_title
;
 Li: an important component in igneous alkali amphiboles
 Sample: A(1), magnesio-ferri-fluor-oxy-katophorite
;
_journal_name_full 'American Mineralogist'
_journal_page_first 733
_journal_page_last 745
_journal_volume 78
_journal_year 1993
_chemical_compound_source 'Questa caldera, New Mexico'
_chemical_formula_sum
;Al0.416 Ca0.25 F1.4 Fe1.22 K0.148 Li0.06 Mg3.24 Mn0.43 Na2.104 O22.6 Si7.584
 Ti0.05
;
_chemical_name_mineral Fluoro-oxy-ferri-magnesiokatophorite
_space_group_IT_number 12
_symmetry_space_group_name_Hall '-C 2y'
_symmetry_space_group_name_H-M 'C 1 2/m 1'
_cell_angle_alpha 90
_cell_angle_beta 104.53
_cell_angle_gamma 90
_cell_formula_units_Z 2
_cell_length_a 9.795
_cell_length_b 17.993
_cell_length_c 5.280
_cell_volume 900.792
_database_code_amcsd 0001586
_exptl_crystal_density_diffrn 3.133
_cod_original_formula_sum
;O22.6 F1.4 (Si7.584 Al.416) Mg3.24 Fe1.22 Ti.05 Mn.43 Li.06 Na2.104 Ca.25
 K.148
;
_cod_database_code 9010031

loop_
_space_group_symop_operation_xyz
x,y,z
1/2+x,1/2+y,z
x,-y,z
1/2+x,1/2-y,z
-x,y,-z
1/2-x,1/2+y,-z
-x,-y,-z
1/2-x,1/2-y,-z

loop_
_atom_site_label
_atom_site_fract_x
_atom_site_fract_y
_atom_site_fract_z
_atom_site_occupancy
_atom_site_U_iso_or_equiv
_atom_site_type_symbol
_atom_site_attached_hydrogens
O1 0.11250 0.08600 0.21850 1.00000 0.00735 O 0
O2 0.11830 0.16840 0.72570 1.00000 0.00887 O 0
O3 0.10280 0.00000 0.71210 0.30000 0.01127 O 0
F 0.10280 0.00000 0.71210 0.70000 0.01127 F 0
O4 0.36250 0.24940 0.79500 1.00000 0.01178 O 0
O5 0.34920 0.13340 0.09470 1.00000 0.01178 O 0
O6 0.34600 0.11980 0.58860 1.00000 0.01026 O 0
O7 0.34140 0.00000 0.29560 1.00000 0.01229 O 0
SiT1 0.28340 0.08450 0.29730 0.94800 0.00595 Si 0
AlT1 0.28340 0.08450 0.29730 0.05200 0.00595 Al 0
SiT2 0.28960 0.17080 0.80410 0.94800 0.00583 Si 0
AlT2 0.28960 0.17080 0.80410 0.05200 0.00583 Al 0
MgM1 0.00000 0.08390 0.50000 0.64000 0.01039 Mg 0
Fe3+M1 0.00000 0.08390 0.50000 0.26500 0.01039 Fe 0
TiM1 0.00000 0.08390 0.50000 0.02500 0.01039 Ti 0
MnM1 0.00000 0.08390 0.50000 0.07000 0.01039 Mn 0
MgM2 0.00000 0.17920 0.00000 0.59500 0.00773 Mg 0
Fe3+M2 0.00000 0.17920 0.00000 0.27500 0.00773 Fe 0
MnM2 0.00000 0.17920 0.00000 0.13000 0.00773 Mn 0
LiM3 0.00000 0.00000 0.00000 0.06000 0.00633 Li 0
MgM3 0.00000 0.00000 0.00000 0.77000 0.00633 Mg 0
Fe3+M3 0.00000 0.00000 0.00000 0.14000 0.00633 Fe 0
MnM3 0.00000 0.00000 0.00000 0.03000 0.00633 Mn 0
NaM4 0.00000 0.27670 0.50000 0.87500 0.01305 Na 0
CaM4 0.00000 0.27670 0.50000 0.12500 0.01305 Ca 0
KA 0.00000 0.50000 0.00000 0.06800 0.08840 K 0
NaA 0.00000 0.50000 0.00000 0.16400 0.08840 Na 0
KAm 0.04690 0.50000 0.11170 0.02900 0.04559 K 0
NaAm 0.04690 0.50000 0.11170 0.06900 0.04559 Na 0
KA2 0.00000 0.48330 0.00000 0.01100 0.05015 K 0
NaA2 0.00000 0.48330 0.00000 0.02600 0.05015 Na 0

loop_
_cod_changelog_entry_id
_cod_changelog_entry_author
_cod_changelog_entry_date
_cod_changelog_entry_text
1
;cod-tools version 3.8.0
Id: cif_guess_AMCSD_atom_types 9581 2023-05-17 12:35:41Z saulius
;
2023-05-23T09:20:46+03:00
;Derived atom types and hydrogen counts
from atom names that follow the AMCSD naming convention
(Wat == water, O-H == hydroxyl).
;

loop_
_cod_related_entry_id
_cod_related_entry_database
_cod_related_entry_code
1 AMCSD 0001586
